data_1562235
loop_
_publ_author_name
'Nogami, Juntaro'
'Nagashima, Yuki'
'Miyamoto, Kazunori'
'Muranaka, Atsuya'
'Uchiyama, Masanobu'
'Tanaka, Ken'

_publ_section_title
;
 Asymmetric Synthesis, Structures, and Chiroptical Properties of Helical
 Cycloparaphenylenes
;
_journal_name_full 'Chemical Science'
_journal_paper_doi 10.1039/D1SC00861G
_journal_year 2021
_chemical_formula_moiety 'C96 H80 O8, C H2 Cl2'
_chemical_formula_sum 'C97 H80 Cl2 O8'
_chemical_formula_weight 1444.51
_space_group_crystal_system triclinic
_space_group_IT_number 2
_space_group_name_Hall '-P 1'
_space_group_name_H-M_alt 'P -1'
_atom_sites_solution_hydrogens geom
_atom_sites_solution_primary dual
_audit_creation_date 2020-10-12
_audit_creation_method
;
Olex2 1.3-ac4
(compiled 2019.10.09 svn.r3662 for Rigaku Oxford Diffraction, GUI svn.r5959)
;
_audit_update_record
;
2020-12-17 deposited with the CCDC.	2021-04-26 downloaded from the CCDC.
;
_cell_angle_alpha 96.529(2)
_cell_angle_beta 97.374(3)
_cell_angle_gamma 110.822(3)
_cell_formula_units_Z 2
_cell_length_a 12.9562(5)
_cell_length_b 14.7057(5)
_cell_length_c 21.8040(3)
_cell_measurement_reflns_used 11735
_cell_measurement_temperature 293(2)
_cell_measurement_theta_max 75.1870
_cell_measurement_theta_min 3.2790
_cell_volume 3793.6(2)
_computing_cell_refinement 'CrysAlisPro 1.171.40.71a (Rigaku OD, 2020)'
_computing_data_collection 'CrysAlisPro 1.171.40.71a (Rigaku OD, 2020)'
_computing_data_reduction 'CrysAlisPro 1.171.40.71a (Rigaku OD, 2020)'
_computing_molecular_graphics 'Olex2 1.3-ac4 (Dolomanov et al., 2009)'
_computing_publication_material 'Olex2 1.3-ac4 (Dolomanov et al., 2009)'
_computing_structure_refinement 'ShelXL 2018/1 (Sheldrick, 2015)'
_computing_structure_solution 'ShelXT n/a (Sheldrick, 2015)'
_diffrn_ambient_temperature 293(2)
_diffrn_detector 'Hybrid Pixel Array Detector'
_diffrn_detector_area_resol_mean 10.0000
_diffrn_detector_type HyPix
_diffrn_measured_fraction_theta_full 0.999
_diffrn_measured_fraction_theta_max 0.999
_diffrn_measurement_details
;
List of Runs (angles in degrees, time in seconds):

  # Type    Start    End  Width  t~exp~   \w     \q     \k     \f   Frames
#--------------------------------------------------------------------------
  1  \w    -66.00 -41.00   0.50   12.47    --  -39.95 119.00  14.00   50
  2  \w    -84.00 -59.00   0.50   56.00    --  -84.50 119.00  14.00   50
  3  \w    -42.00  -5.00   0.50   56.00    --  -84.50  45.00 120.00   74
  4  \w    -29.00  -2.00   0.50   56.00    --  -84.50  30.00 150.00   54
  5  \w    -84.00 -48.00   0.50   56.00    --  -84.50 157.00 169.00   72
  6  \w    -98.00 -73.00   0.50   12.47    --  -39.95 157.00 169.00   50
  7  \w     -1.00  29.00   0.50   12.47    --   39.95  96.00  92.09   60
  8  \w     53.00  90.00   0.50   12.47    --   39.95 157.00 169.00   74
  9  \w     91.00 128.00   0.50   56.00    --  113.69 119.00  14.00   74
 10  \w     86.00 177.00   0.50   56.00    --  113.69  61.00   0.00  182
 11  \w    140.00 176.00   0.50   56.00    --  113.69  61.00  90.00   72
 12  \w     91.00 120.00   0.50   56.00    --  113.69  61.00  90.00   58
 13  \w     79.00 175.00   0.50   56.00    --  113.69  77.00 150.00  192
 14  \w     82.00 107.00   0.50   56.00    --  113.69 157.00 169.00   50
 15  \w     30.00 178.00   0.50   56.00    --  113.69   0.00 -30.00  296
 16  \w     92.00 154.00   0.50   56.00    --  113.69  45.00 -60.00  124
 17  \w     77.00 178.00   0.50   56.00    --  113.69  30.00-120.00  202
 18  \w     70.00 105.00   0.50   56.00    --  113.69 -95.00 -90.00   70
 19  \w     69.00  95.00   0.50   56.00    --  113.69-119.00 -70.00   52
 20  \w     39.00  73.00   0.50   56.00    --  113.69 -61.00-120.00   68
 21  \w     69.00 105.00   0.50   56.00    --  113.69 -95.00-180.00   72
 22  \w     35.00  68.00   0.50   56.00    --  113.69-119.00 -70.00   66
 23  \w     40.00  76.00   0.50   56.00    --  113.69 -61.00-150.00   72
 24  \w     34.00 105.00   0.50   56.00    --  113.69 -95.00-150.00  142
 25  \w     40.00  74.00   0.50   56.00    --  113.69 -61.00 -60.00   68
 26  \w     47.00  73.00   0.50   56.00    --  113.69 -61.00   0.00   52
 27  \w     43.00  72.00   0.50   56.00    --  113.69 -61.00  30.00   58
 28  \w     45.00  74.00   0.50   56.00    --  113.69 -61.00  90.00   58
 29  \w     49.00  95.00   0.50   56.00    --  113.69 -95.00 150.00   92
 30  \w     62.00  87.00   0.50   56.00    --  113.69-157.00 134.00   50
 31  \w     97.00 129.00   0.50   56.00    --  113.69-148.00  44.48   64
 32  \w     60.00 105.00   0.50   56.00    --  113.69 -95.00  30.00   90
 33  \w     35.00 105.00   0.50   56.00    --  113.69 -95.00 120.00  140
 34  \w     35.00 102.00   0.50   56.00    --  113.69 -95.00  60.00  134
 35  \w     35.00  84.00   0.50   56.00    --  113.69 -95.00 -30.00   98
 36  \w     64.00 110.00   0.50   12.47    --   39.95-157.00 134.00   92
 37  \w     10.00  95.00   0.50   12.47    --   39.95-119.00 -70.00  170
 38  \w     37.00  73.00   0.50   56.00    --  113.69-125.00-180.00   72
 39  \w    -43.00  25.00   0.50   12.47    --   39.95 -19.00   0.00  136
 40  \w    -40.00  45.00   0.50   12.47    --   39.95 -38.00 120.00  170
 41  \w      2.00  27.00   0.50   12.47    --   39.95 -19.00 150.00   50
 42  \w    -43.00 -10.00   0.50   12.47    --   39.95 -19.00 150.00   66
 43  \w    -15.00  23.00   0.50   12.47    --  -39.95  19.00 -30.00   76
 44  \w    -29.00  -4.00   0.50   56.00    --  -84.50  30.00 -60.00   50
 45  \w    -28.00  -3.00   0.50   56.00    --  -84.50  30.00-120.00   50
 46  \w    -11.00  15.00   0.50   12.47    --  -39.95  19.00-180.00   52
 47  \w     54.00  93.00   0.50   12.47    --   39.95 178.00 -90.00   78
 48  \w     82.00 142.00   0.50   56.00    --  113.69 125.00 -60.00  120
 49  \w    -78.00 -52.00   0.50   12.47    --  -39.95-157.00 134.00   52
 50  \w   -109.00 -83.00   0.50   12.47    --  -39.95-157.00 134.00   52
 51  \w   -125.00-100.00   0.50   56.00    --  -84.50-157.00 134.00   50
 52  \w   -154.00-111.00   0.50   56.00    --  -84.50 -60.00 170.76   86
 53  \w   -145.00-120.00   0.50   56.00    --  -84.50-119.00 -70.00   50
 54  \w   -123.00 -39.00   0.50   56.00    --  -84.50 140.00 -48.15  168
;
_diffrn_measurement_device 'four-circle diffractometer'
_diffrn_measurement_device_type 'XtaLAB Synergy, Single source at home/near, HyPix'
_diffrn_measurement_method '\w scans'
_diffrn_orient_matrix_type 'CrysAlisPro convention (1999,Acta A55,543-557)'
_diffrn_orient_matrix_UB_11 -0.0404114000
_diffrn_orient_matrix_UB_12 0.0009964000
_diffrn_orient_matrix_UB_13 0.0634220000
_diffrn_orient_matrix_UB_21 -0.1163539000
_diffrn_orient_matrix_UB_22 -0.0093082000
_diffrn_orient_matrix_UB_23 -0.0335247000
_diffrn_orient_matrix_UB_31 -0.0395555000
_diffrn_orient_matrix_UB_32 -0.1133868000
_diffrn_orient_matrix_UB_33 -0.0091627000
_diffrn_radiation_monochromator mirror
_diffrn_radiation_probe x-ray
_diffrn_radiation_type 'Cu K\a'
_diffrn_radiation_wavelength 1.54184
_diffrn_reflns_av_R_equivalents 0.0561
_diffrn_reflns_av_unetI/netI 0.0471
_diffrn_reflns_Laue_measured_fraction_full 0.999
_diffrn_reflns_Laue_measured_fraction_max 0.999
_diffrn_reflns_limit_h_max 15
_diffrn_reflns_limit_h_min -15
_diffrn_reflns_limit_k_max 15
_diffrn_reflns_limit_k_min -17
_diffrn_reflns_limit_l_max 26
_diffrn_reflns_limit_l_min -26
_diffrn_reflns_number 44112
_diffrn_reflns_point_group_measured_fraction_full 0.999
_diffrn_reflns_point_group_measured_fraction_max 0.999
_diffrn_reflns_theta_full 67.684
_diffrn_reflns_theta_max 68.244
_diffrn_reflns_theta_min 2.074
_diffrn_source 'micro-focus sealed X-ray tube'
_diffrn_source_type 'PhotonJet (Cu) X-ray Source'
_exptl_absorpt_coefficient_mu 1.249
_exptl_absorpt_correction_T_max 1.000
_exptl_absorpt_correction_T_min 0.631
_exptl_absorpt_correction_type gaussian
_exptl_absorpt_process_details
;
CrysAlisPro 1.171.40.71a (Rigaku Oxford Diffraction, 2020)
Numerical absorption correction based on gaussian integration over
			a multifaceted crystal model
Empirical absorption correction using spherical harmonics,
 implemented in SCALE3 ABSPACK scaling algorithm.
;
_exptl_crystal_colour 'clear dark colorless'
_exptl_crystal_colour_lustre clear
_exptl_crystal_colour_modifier dark
_exptl_crystal_colour_primary colourless
_exptl_crystal_density_diffrn 1.265
_exptl_crystal_description plate
_exptl_crystal_F_000 1520
_exptl_crystal_recrystallization_method 'Re-crystallisation from solvent: n-hexane, CH2Cl2'
_exptl_crystal_size_max 0.185
_exptl_crystal_size_mid 0.133
_exptl_crystal_size_min 0.07
_refine_diff_density_max 0.943
_refine_diff_density_min -1.514
_refine_diff_density_rms 0.104
_refine_ls_extinction_method none
_refine_ls_goodness_of_fit_ref 1.067
_refine_ls_hydrogen_treatment constr
_refine_ls_matrix_type full
_refine_ls_number_parameters 968
_refine_ls_number_reflns 13862
_refine_ls_number_restraints 0
_refine_ls_restrained_S_all 1.067
_refine_ls_R_factor_all 0.1335
_refine_ls_R_factor_gt 0.1189
_refine_ls_shift/su_max 0.003
_refine_ls_shift/su_mean 0.000
_refine_ls_structure_factor_coef Fsqd
_refine_ls_weighting_details 'w=1/[\s^2^(Fo^2^)+(0.1830P)^2^+8.0754P] where P=(Fo^2^+2Fc^2^)/3'
_refine_ls_weighting_scheme calc
_refine_ls_wR_factor_gt 0.3223
_refine_ls_wR_factor_ref 0.3345
_reflns_Friedel_coverage 0.000
_reflns_number_gt 11268
_reflns_number_total 13862
_reflns_threshold_expression 'I > 2\s(I)'
_cod_data_source_file d1sc00861g2.cif
_cod_data_source_block exp_775
_cod_database_code 1562235
_shelx_shelxl_version_number 2018/1
_chemical_oxdiff_formula 'C95 H78 O8'
_shelx_space_group_comment
;
The symmetry employed for this shelxl refinement is uniquely defined
by the following loop, which should always be used as a source of
symmetry information in preference to the above space-group names.
They are only intended as comments.
;
_reflns_odcompleteness_completeness 99.88
_reflns_odcompleteness_iscentric 1
_reflns_odcompleteness_theta 68.13
_olex2_refinement_description
;
1. Fixed Uiso
 At 1.2 times of:
  All C(H) groups, All C(H,H) groups
 At 1.5 times of:
  All C(H,H,H) groups
2.a Secondary CH2 refined with riding coordinates:
 C28(H28A,H28B), C85(H85A,H85B), C35(H35A,H35B), C63(H63A,H63B), C21(H21A,
 H21B), C11(H11A,H11B), C77(H77A,H77B), C73(H73A,H73B), C89(H89A,H89B),
 C93(H93A,H93B), C86(H86A,H86B), C87(H87A,H87B), C74(H74A,H74B), C94(H94A,H94B),
  C75(H75A,H75B), C57(H57A,H57B), C95(H95A,H95B), C90(H90A,H90B), C51(H51A,
 H51B), C91(H91A,H91B), C106(H10A,H10B)
2.b Aromatic/amide H refined with riding coordinates:
 C60(H60), C16(H16), C83(H83), C39(H39), C15(H15), C24(H24), C40(H40),
 C100(H100), C3(H3), C69(H69), C104(H104), C103(H103), C59(H59), C50(H50),
 C99(H99), C82(H82), C58(H58), C97(H97), C98(H98), C80(H80), C54(H54),
 C101(H101), C47(H47), C81(H81), C68(H68), C102(H102), C66(H66), C67(H67)
2.c Idealised Me refined as rotating group:
 C76(H76A,H76B,H76C), C96(H96A,H96B,H96C), C88(H88A,H88B,H88C), C92(H92A,H92B,
 H92C)
;
_olex2_submission_special_instructions 'No special instructions were received'
_oxdiff_exptl_absorpt_empirical_details
;
Empirical correction (ABSPACK) includes:
- Absorption correction using spherical harmonics
- Frame scaling
;
_oxdiff_exptl_absorpt_empirical_full_max 2.296
_oxdiff_exptl_absorpt_empirical_full_min 0.384

loop_
_space_group_symop_operation_xyz
'x, y, z'
'-x, -y, -z'

loop_
_atom_site_label
_atom_site_type_symbol
_atom_site_fract_x
_atom_site_fract_y
_atom_site_fract_z
_atom_site_U_iso_or_equiv
_atom_site_adp_type
_atom_site_occupancy
_atom_site_site_symmetry_order
_atom_site_calc_flag
_atom_site_refinement_flags_posn
_atom_site_refinement_flags_adp
_atom_site_refinement_flags_occupancy
_atom_site_disorder_assembly
_atom_site_disorder_group
O22 O 0.1639(3) 0.2404(2) 0.66652(14) 0.0393(7) Uani 1 1 d . . . . .
O27 O 0.1863(3) 0.5088(2) 0.86903(14) 0.0413(7) Uani 1 1 d . . . . .
O64 O 0.0177(3) 0.6418(2) 0.64061(16) 0.0467(8) Uani 1 1 d . . . . .
O34 O 0.6219(3) 0.3608(3) 0.83602(17) 0.0499(8) Uani 1 1 d . . . . .
O78 O 0.7746(3) 1.0744(3) 0.96201(18) 0.0518(9) Uani 1 1 d . . . . .
O10 O 0.7137(3) 0.8616(2) 0.45416(17) 0.0520(9) Uani 1 1 d . . . . .
O56 O 0.6989(3) 1.1762(3) 0.70971(16) 0.0530(9) Uani 1 1 d . . . . .
C30 C 0.3456(4) 0.4130(3) 0.8791(2) 0.0350(9) Uani 1 1 d . . . . .
O53 O 1.0380(4) 1.0371(5) 0.7143(2) 0.098(2) Uani 1 1 d . . . . .
C1 C 0.9684(3) 1.0716(3) 0.8272(2) 0.0354(9) Uani 1 1 d . . . . .
C71 C 0.0457(3) 0.4615(3) 0.6316(2) 0.0356(9) Uani 1 1 d . . . . .
C23 C 0.1663(4) 0.3033(3) 0.7190(2) 0.0357(9) Uani 1 1 d . . . . .
C61 C 0.1161(3) 0.3719(3) 0.7108(2) 0.0350(9) Uani 1 1 d . . . . .
C29 C 0.3595(4) 0.5016(3) 0.9187(2) 0.0383(9) Uani 1 1 d . . . . .
C72 C 0.0967(4) 0.3952(3) 0.6472(2) 0.0354(9) Uani 1 1 d . . . . .
C60 C 0.1197(4) 0.4355(3) 0.7647(2) 0.0365(9) Uani 1 1 d . . . . .
H60 H 0.081949 0.478562 0.762144 0.044 Uiso 1 1 calc R U . . .
C36 C 0.5467(4) 0.4634(3) 0.8983(2) 0.0395(9) Uani 1 1 d . . . . .
C31 C 0.4403(4) 0.3881(3) 0.8789(2) 0.0361(9) Uani 1 1 d . . . . .
C45 C 0.8984(3) 1.0040(3) 0.9156(2) 0.0369(9) Uani 1 1 d . . . . .
C5 C 0.8000(4) 1.0973(3) 0.6551(2) 0.0383(9) Uani 1 1 d . . . . .
C6 C 0.6990(4) 1.0534(3) 0.6046(2) 0.0367(9) Uani 1 1 d . . . . .
C14 C 0.4174(4) 0.7893(3) 0.5330(2) 0.0393(10) Uani 1 1 d . . . . .
C16 C 0.2338(4) 0.6592(3) 0.4959(2) 0.0393(9) Uani 1 1 d . . . . .
H16 H 0.165104 0.634894 0.468535 0.047 Uiso 1 1 calc R U . . .
C2 C 0.9359(4) 1.1119(3) 0.7719(2) 0.0389(9) Uani 1 1 d . . . . .
C4 C 0.7869(4) 1.1441(3) 0.7116(2) 0.0402(10) Uani 1 1 d . . . . .
C25 C 0.2425(4) 0.3747(3) 0.8295(2) 0.0359(9) Uani 1 1 d . . . . .
C7 C 0.6964(4) 1.0009(3) 0.5457(2) 0.0355(9) Uani 1 1 d . . . . .
C62 C 0.0894(4) 0.5245(3) 0.5897(2) 0.0382(9) Uani 1 1 d . . . . .
C83 C 0.9805(4) 1.2692(3) 0.9015(2) 0.0386(9) Uani 1 1 d . . . . .
H83 H 1.039153 1.277968 0.879406 0.046 Uiso 1 1 calc R U . . .
C20 C 0.1640(4) 0.3727(3) 0.6066(2) 0.0371(9) Uani 1 1 d . . . . .
C39 C 0.7480(4) 0.7022(3) 0.9741(2) 0.0400(9) Uani 1 1 d . . . . .
H39 H 0.748299 0.682817 1.013207 0.048 Uiso 1 1 calc R U . . .
C15 C 0.3146(4) 0.7519(3) 0.4927(2) 0.0415(10) Uani 1 1 d . . . . .
H15 H 0.298720 0.788321 0.463212 0.050 Uiso 1 1 calc R U . . .
C24 C 0.2280(4) 0.3046(3) 0.7757(2) 0.0359(9) Uani 1 1 d . . . . .
H24 H 0.260963 0.258108 0.778778 0.043 Uiso 1 1 calc R U . . .
C32 C 0.4382(4) 0.2875(3) 0.8599(2) 0.0395(9) Uani 1 1 d . . . . .
C44 C 1.0040(4) 0.9931(3) 0.8143(2) 0.0417(10) Uani 1 1 d . . . . .
C37 C 0.5588(4) 0.5580(3) 0.9251(2) 0.0400(10) Uani 1 1 d . . . . .
C28 C 0.2524(4) 0.5139(3) 0.9279(2) 0.0402(10) Uani 1 1 d . . . . .
H28A H 0.210065 0.462366 0.949199 0.048 Uiso 1 1 calc R U . . .
H28B H 0.269384 0.577099 0.954071 0.048 Uiso 1 1 calc R U . . .
C84 C 0.9175(4) 1.1744(3) 0.9116(2) 0.0368(9) Uani 1 1 d . . . . .
C46 C 0.9327(3) 1.0842(3) 0.8852(2) 0.0358(9) Uani 1 1 d . . . . .
C8 C 0.7893(4) 1.0279(3) 0.5105(2) 0.0374(9) Uani 1 1 d . . . . .
C70 C -0.0456(4) 0.4747(3) 0.6611(2) 0.0371(9) Uani 1 1 d . . . . .
C41 C 0.8349(4) 0.8193(3) 0.9084(2) 0.0420(10) Uani 1 1 d . . . . .
C26 C 0.1797(4) 0.4345(3) 0.8222(2) 0.0369(9) Uani 1 1 d . . . . .
C55 C 0.4662(4) 0.5761(3) 0.9417(2) 0.0386(9) Uani 1 1 d . . . . .
C12 C 0.6000(4) 0.9176(3) 0.5187(2) 0.0378(9) Uani 1 1 d . . . . .
C40 C 0.8328(4) 0.7890(3) 0.9664(2) 0.0414(10) Uani 1 1 d . . . . .
H40 H 0.888237 0.826823 1.000580 0.050 Uiso 1 1 calc R U . . .
C18 C 0.1750(4) 0.5146(3) 0.5590(2) 0.0384(9) Uani 1 1 d . . . . .
C17 C 0.2561(4) 0.6043(3) 0.5393(2) 0.0402(10) Uani 1 1 d . . . . .
C13 C 0.5040(4) 0.8931(3) 0.5453(2) 0.0381(9) Uani 1 1 d . . . . .
C38 C 0.6640(4) 0.6449(3) 0.9242(2) 0.0419(10) Uani 1 1 d . . . . .
C85 C 0.4789(4) 0.6763(3) 0.9749(2) 0.0440(10) Uani 1 1 d . . . . .
H85A H 0.554185 0.708583 0.999346 0.053 Uiso 1 1 calc R U . . .
H85B H 0.426431 0.667737 1.003774 0.053 Uiso 1 1 calc R U . . .
C48 C 0.4983(4) 0.9596(3) 0.5954(2) 0.0410(10) Uani 1 1 d . . . . .
C79 C 0.8344(4) 1.1647(4) 0.9487(2) 0.0444(10) Uani 1 1 d . . . . .
C100 C 0.8700(4) 1.1233(3) 0.5185(2) 0.0406(10) Uani 1 1 d . . . . .
H100 H 0.870261 1.171755 0.550017 0.049 Uiso 1 1 calc R U . . .
C35 C 0.6468(4) 0.4380(3) 0.8884(2) 0.0440(10) Uani 1 1 d . . . . .
H35A H 0.706370 0.496536 0.881807 0.053 Uiso 1 1 calc R U . . .
H35B H 0.674086 0.417829 0.926016 0.053 Uiso 1 1 calc R U . . .
C3 C 0.8531(4) 1.1516(3) 0.7673(2) 0.0460(11) Uani 1 1 d . . . . .
H3 H 0.842457 1.184412 0.803571 0.055 Uiso 1 1 calc R U . . .
C69 C -0.1214(4) 0.4017(3) 0.6856(2) 0.0419(10) Uani 1 1 d . . . . .
H69 H -0.118090 0.339190 0.682106 0.050 Uiso 1 1 calc R U . . .
C52 C 0.9579(4) 1.0771(4) 0.7143(2) 0.0467(11) Uani 1 1 d . . . . .
C104 C 0.3509(4) 0.2005(3) 0.8662(2) 0.0417(10) Uani 1 1 d . . . . .
H104 H 0.287663 0.204635 0.880319 0.050 Uiso 1 1 calc R U . . .
C9 C 0.7907(4) 0.9569(3) 0.4629(2) 0.0426(10) Uani 1 1 d . . . . .
C19 C 0.2017(4) 0.4312(3) 0.5615(2) 0.0393(9) Uani 1 1 d . . . . .
C42 C 0.9098(4) 0.9147(3) 0.8936(2) 0.0384(9) Uani 1 1 d . . . . .
C65 C -0.0543(4) 0.5672(3) 0.6649(2) 0.0428(10) Uani 1 1 d . . . . .
C63 C 0.0459(4) 0.6059(4) 0.5835(2) 0.0443(10) Uani 1 1 d . . . . .
H63A H 0.102420 0.660378 0.570722 0.053 Uiso 1 1 calc R U . . .
H63B H -0.020314 0.581789 0.550709 0.053 Uiso 1 1 calc R U . . .
C103 C 0.3580(5) 0.1099(3) 0.8520(2) 0.0502(12) Uani 1 1 d . . . . .
H103 H 0.299723 0.053094 0.856337 0.060 Uiso 1 1 calc R U . . .
C49 C 0.5973(4) 1.0392(4) 0.6250(2) 0.0430(10) Uani 1 1 d . . . . .
C59 C 0.3638(4) 0.6388(3) 0.5758(2) 0.0440(10) Uani 1 1 d . . . . .
H59 H 0.382508 0.599970 0.602638 0.053 Uiso 1 1 calc R U . . .
C33 C 0.5337(4) 0.2778(3) 0.8409(2) 0.0442(10) Uani 1 1 d . . . . .
C50 C 0.8917(4) 1.0697(4) 0.6584(2) 0.0477(11) Uani 1 1 d . . . . .
H50 H 0.908907 1.045289 0.621424 0.057 Uiso 1 1 calc R U . . .
C99 C 0.9496(4) 1.1469(4) 0.4803(2) 0.0443(10) Uani 1 1 d . . . . .
H99 H 1.002664 1.210859 0.485719 0.053 Uiso 1 1 calc R U . . .
C21 C 0.2103(4) 0.2950(3) 0.6195(2) 0.0455(11) Uani 1 1 d . . . . .
H21A H 0.195738 0.249239 0.580786 0.055 Uiso 1 1 calc R U . . .
H21B H 0.291042 0.326494 0.632817 0.055 Uiso 1 1 calc R U . . .
C11 C 0.6029(4) 0.8544(3) 0.4601(2) 0.0463(11) Uani 1 1 d . . . . .
H11A H 0.557126 0.786100 0.460541 0.056 Uiso 1 1 calc R U . . .
H11B H 0.570342 0.874065 0.423820 0.056 Uiso 1 1 calc R U . . .
C82 C 0.9566(4) 1.3493(3) 0.9238(2) 0.0422(10) Uani 1 1 d . . . . .
H82 H 0.999103 1.411708 0.916745 0.051 Uiso 1 1 calc R U . . .
C43 C 0.9750(4) 0.9135(3) 0.8463(2) 0.0404(10) Uani 1 1 d . . . . .
C77 C 0.8393(4) 1.0143(4) 0.9700(2) 0.0460(11) Uani 1 1 d . . . . .
H77A H 0.790227 0.949121 0.974815 0.055 Uiso 1 1 calc R U . . .
H77B H 0.894932 1.042717 1.008180 0.055 Uiso 1 1 calc R U . . .
C73 C 0.2800(4) 0.4093(4) 0.5206(2) 0.0443(10) Uani 1 1 d . . . . .
H73A H 0.319030 0.468453 0.504358 0.053 Uiso 1 1 calc R U . . .
H73B H 0.336014 0.393999 0.546724 0.053 Uiso 1 1 calc R U . . .
C89 C 0.3898(4) 0.9405(4) 0.6211(2) 0.0476(11) Uani 1 1 d . . . . .
H89A H 0.384828 1.003530 0.635147 0.057 Uiso 1 1 calc R U . . .
H89B H 0.326901 0.904684 0.587144 0.057 Uiso 1 1 calc R U . . .
C93 C 0.9991(5) 0.8216(3) 0.8278(3) 0.0516(12) Uani 1 1 d . . . . .
H93A H 0.928500 0.765206 0.817182 0.062 Uiso 1 1 calc R U . . .
H93B H 1.032494 0.827931 0.790379 0.062 Uiso 1 1 calc R U . . .
C86 C 0.4580(5) 0.7423(3) 0.9299(2) 0.0493(12) Uani 1 1 d . . . . .
H86A H 0.379293 0.715528 0.910452 0.059 Uiso 1 1 calc R U . . .
H86B H 0.501689 0.742301 0.896923 0.059 Uiso 1 1 calc R U . . .
C58 C 0.4416(4) 0.7287(3) 0.5727(2) 0.0432(10) Uani 1 1 d . . . . .
H58 H 0.512482 0.750148 0.597672 0.052 Uiso 1 1 calc R U . . .
C97 C 0.8709(4) 0.9798(4) 0.4243(2) 0.0485(11) Uani 1 1 d . . . . .
H97 H 0.870903 0.931614 0.392759 0.058 Uiso 1 1 calc R U . . .
C98 C 0.9498(4) 1.0739(4) 0.4333(2) 0.0486(11) Uani 1 1 d . . . . .
H98 H 1.003909 1.089220 0.407935 0.058 Uiso 1 1 calc R U . . .
C80 C 0.8092(5) 1.2459(4) 0.9700(3) 0.0519(12) Uani 1 1 d . . . . .
H80 H 0.751862 1.238385 0.992963 0.062 Uiso 1 1 calc R U . . .
C87 C 0.4894(5) 0.8485(3) 0.9629(3) 0.0522(12) Uani 1 1 d . . . . .
H87A H 0.446468 0.848214 0.996191 0.063 Uiso 1 1 calc R U . . .
H87B H 0.568376 0.875323 0.981900 0.063 Uiso 1 1 calc R U . . .
C74 C 0.2219(4) 0.3246(3) 0.4656(2) 0.0431(10) Uani 1 1 d . . . . .
H74A H 0.194517 0.262972 0.481488 0.052 Uiso 1 1 calc R U . . .
H74B H 0.157659 0.333813 0.443180 0.052 Uiso 1 1 calc R U . . .
C54 C 0.6691(5) 0.6730(4) 0.8650(2) 0.0520(12) Uani 1 1 d . . . . .
H54 H 0.615817 0.633395 0.830430 0.062 Uiso 1 1 calc R U . . .
C101 C 0.5394(5) 0.1862(4) 0.8253(2) 0.0526(12) Uani 1 1 d . . . . .
H101 H 0.602146 0.181191 0.811115 0.063 Uiso 1 1 calc R U . . .
C47 C 0.7520(5) 0.7584(4) 0.8573(2) 0.0525(12) Uani 1 1 d . . . . .
H47 H 0.753192 0.776144 0.817700 0.063 Uiso 1 1 calc R U . . .
C81 C 0.8694(5) 1.3374(4) 0.9570(2) 0.0509(12) Uani 1 1 d . . . . .
H81 H 0.851548 1.391400 0.970435 0.061 Uiso 1 1 calc R U . . .
C68 C -0.2021(4) 0.4200(4) 0.7154(3) 0.0514(12) Uani 1 1 d . . . . .
H68 H -0.252849 0.370332 0.731417 0.062 Uiso 1 1 calc R U . . .
C94 C 1.0759(5) 0.8009(4) 0.8775(3) 0.0570(13) Uani 1 1 d . . . . .
H94A H 1.053937 0.810865 0.917832 0.068 Uiso 1 1 calc R U . . .
H94B H 1.152232 0.847182 0.880283 0.068 Uiso 1 1 calc R U . . .
C102 C 0.4525(5) 0.1028(4) 0.8308(3) 0.0572(13) Uani 1 1 d . . . . .
H102 H 0.456453 0.041120 0.820479 0.069 Uiso 1 1 calc R U . . .
C75 C 0.3001(4) 0.3180(4) 0.4205(2) 0.0541(13) Uani 1 1 d . . . . .
H75A H 0.369828 0.319796 0.444058 0.065 Uiso 1 1 calc R U . . .
H75B H 0.317585 0.374768 0.399371 0.065 Uiso 1 1 calc R U . . .
C66 C -0.1332(5) 0.5876(4) 0.6957(2) 0.0520(12) Uani 1 1 d . . . . .
H66 H -0.137012 0.649922 0.699470 0.062 Uiso 1 1 calc R U . . .
Cl2 Cl 0.4879(7) 0.5083(7) 0.7055(4) 0.294(4) Uani 1 1 d . . . . .
C76 C 0.2483(5) 0.2232(5) 0.3712(3) 0.0615(14) Uani 1 1 d . . . . .
H76A H 0.296773 0.225091 0.341165 0.092 Uiso 1 1 calc R U . . .
H76B H 0.176286 0.218338 0.350137 0.092 Uiso 1 1 calc R U . . .
H76C H 0.239429 0.166979 0.391493 0.092 Uiso 1 1 calc R U . . .
C67 C -0.2062(5) 0.5127(4) 0.7208(3) 0.0575(13) Uani 1 1 d . . . . .
H67 H -0.258973 0.525619 0.741662 0.069 Uiso 1 1 calc R U . . .
C57 C 0.5981(4) 1.0999(5) 0.6854(3) 0.0584(14) Uani 1 1 d . . . . .
H57A H 0.540187 1.126876 0.678442 0.070 Uiso 1 1 calc R U . . .
H57B H 0.579183 1.056817 0.716204 0.070 Uiso 1 1 calc R U . . .
C95 C 1.0723(6) 0.6940(4) 0.8630(3) 0.0606(14) Uani 1 1 d . . . . .
H95A H 1.075297 0.678768 0.818945 0.073 Uiso 1 1 calc R U . . .
H95B H 1.138286 0.690171 0.887406 0.073 Uiso 1 1 calc R U . . .
C90 C 0.3785(5) 0.8825(5) 0.6751(3) 0.0626(15) Uani 1 1 d . . . . .
H90A H 0.380188 0.818168 0.661036 0.075 Uiso 1 1 calc R U . . .
H90B H 0.441808 0.917031 0.709040 0.075 Uiso 1 1 calc R U . . .
C96 C 0.9684(6) 0.6174(4) 0.8775(3) 0.0645(15) Uani 1 1 d . . . . .
H96A H 0.902787 0.626521 0.857993 0.097 Uiso 1 1 calc R U . . .
H96B H 0.971694 0.624545 0.922074 0.097 Uiso 1 1 calc R U . . .
H96C H 0.964682 0.552500 0.861502 0.097 Uiso 1 1 calc R U . . .
C51 C 1.0568(8) 0.9907(6) 0.7572(3) 0.085(2) Uani 1 1 d . . . . .
H51A H 1.137395 1.015388 0.771380 0.101 Uiso 1 1 calc R U . . .
H51B H 1.033648 0.921959 0.738161 0.101 Uiso 1 1 calc R U . . .
C88 C 0.4680(7) 0.9136(4) 0.9192(3) 0.0764(19) Uani 1 1 d . . . . .
H88A H 0.508587 0.912721 0.885393 0.115 Uiso 1 1 calc R U . . .
H88B H 0.492420 0.979939 0.941541 0.115 Uiso 1 1 calc R U . . .
H88C H 0.389055 0.890130 0.902463 0.115 Uiso 1 1 calc R U . . .
C91 C 0.2707(6) 0.8693(6) 0.6993(4) 0.0789(19) Uani 1 1 d . . . . .
H91A H 0.272622 0.933482 0.717112 0.095 Uiso 1 1 calc R U . . .
H91B H 0.208097 0.841215 0.664327 0.095 Uiso 1 1 calc R U . . .
C92 C 0.2515(7) 0.8037(8) 0.7481(4) 0.106(3) Uani 1 1 d . . . . .
H92A H 0.257558 0.742432 0.732389 0.159 Uiso 1 1 calc R U . . .
H92B H 0.177898 0.790875 0.757732 0.159 Uiso 1 1 calc R U . . .
H92C H 0.306823 0.835790 0.785464 0.159 Uiso 1 1 calc R U . . .
C106 C 0.4087(11) 0.5391(11) 0.7390(8) 0.152(5) Uani 1 1 d . . . . .
H10A H 0.411218 0.520718 0.780304 0.182 Uiso 1 1 calc R U . . .
H10B H 0.332592 0.505558 0.715728 0.182 Uiso 1 1 calc R U . . .
Cl1 Cl 0.4507(11) 0.6834(10) 0.7471(3) 0.410(8) Uani 1 1 d . . . . .

loop_
_atom_site_aniso_label
_atom_site_aniso_U_11
_atom_site_aniso_U_22
_atom_site_aniso_U_33
_atom_site_aniso_U_23
_atom_site_aniso_U_13
_atom_site_aniso_U_12
O22 0.0536(18) 0.0229(14) 0.0376(15) 0.0015(11) 0.0135(13) 0.0093(12)
O27 0.0527(18) 0.0365(16) 0.0369(16) 0.0006(12) 0.0117(13) 0.0199(14)
O64 0.063(2) 0.0358(16) 0.0447(18) 0.0056(13) 0.0179(15) 0.0196(15)
O34 0.0527(19) 0.0467(19) 0.053(2) 0.0067(15) 0.0225(16) 0.0178(15)
O78 0.0497(19) 0.0492(19) 0.067(2) 0.0201(17) 0.0333(17) 0.0203(16)
O10 0.063(2) 0.0343(17) 0.059(2) 0.0033(15) 0.0334(18) 0.0133(15)
O56 0.055(2) 0.058(2) 0.0471(19) -0.0094(16) -0.0014(15) 0.0320(17)
C30 0.043(2) 0.0224(18) 0.037(2) 0.0075(16) 0.0142(18) 0.0067(16)
O53 0.096(3) 0.205(6) 0.068(3) 0.077(4) 0.057(3) 0.115(4)
C1 0.037(2) 0.0269(19) 0.038(2) 0.0043(16) 0.0110(17) 0.0055(16)
C71 0.037(2) 0.028(2) 0.037(2) -0.0018(16) 0.0080(17) 0.0077(16)
C23 0.041(2) 0.0252(19) 0.037(2) 0.0020(16) 0.0144(18) 0.0062(16)
C61 0.037(2) 0.028(2) 0.036(2) 0.0051(16) 0.0124(17) 0.0062(16)
C29 0.042(2) 0.029(2) 0.039(2) 0.0038(17) 0.0100(18) 0.0079(17)
C72 0.036(2) 0.028(2) 0.038(2) 0.0045(16) 0.0118(17) 0.0069(16)
C60 0.041(2) 0.027(2) 0.041(2) 0.0044(17) 0.0147(18) 0.0105(17)
C36 0.043(2) 0.034(2) 0.038(2) 0.0093(17) 0.0119(18) 0.0083(18)
C31 0.043(2) 0.027(2) 0.035(2) 0.0063(16) 0.0120(17) 0.0069(17)
C45 0.033(2) 0.033(2) 0.040(2) 0.0054(17) 0.0108(17) 0.0056(17)
C5 0.044(2) 0.033(2) 0.036(2) 0.0111(17) 0.0164(18) 0.0070(18)
C6 0.041(2) 0.030(2) 0.038(2) 0.0065(17) 0.0158(18) 0.0086(17)
C14 0.042(2) 0.035(2) 0.038(2) 0.0047(17) 0.0157(18) 0.0080(18)
C16 0.042(2) 0.029(2) 0.038(2) 0.0040(17) 0.0080(18) 0.0026(17)
C2 0.043(2) 0.026(2) 0.041(2) 0.0056(17) 0.0089(18) 0.0044(17)
C4 0.047(2) 0.0220(19) 0.047(2) -0.0006(17) 0.004(2) 0.0108(17)
C25 0.042(2) 0.0265(19) 0.035(2) 0.0054(16) 0.0145(17) 0.0051(17)
C7 0.039(2) 0.029(2) 0.038(2) 0.0067(17) 0.0159(18) 0.0089(17)
C62 0.043(2) 0.031(2) 0.034(2) 0.0021(17) 0.0084(18) 0.0069(17)
C83 0.041(2) 0.035(2) 0.037(2) 0.0039(17) 0.0096(18) 0.0116(18)
C20 0.041(2) 0.031(2) 0.036(2) 0.0007(16) 0.0123(18) 0.0084(17)
C39 0.044(2) 0.033(2) 0.040(2) 0.0082(18) 0.0083(19) 0.0097(18)
C15 0.048(2) 0.039(2) 0.034(2) 0.0078(18) 0.0112(19) 0.0095(19)
C24 0.040(2) 0.0227(18) 0.043(2) 0.0053(16) 0.0130(18) 0.0075(16)
C32 0.050(2) 0.036(2) 0.034(2) 0.0053(17) 0.0082(18) 0.0173(19)
C44 0.050(3) 0.040(2) 0.038(2) 0.0054(18) 0.017(2) 0.018(2)
C37 0.043(2) 0.031(2) 0.039(2) 0.0068(17) 0.0078(18) 0.0058(18)
C28 0.046(2) 0.030(2) 0.041(2) 0.0012(17) 0.0100(19) 0.0108(18)
C84 0.037(2) 0.038(2) 0.036(2) 0.0058(17) 0.0090(17) 0.0132(18)
C46 0.033(2) 0.033(2) 0.039(2) 0.0051(17) 0.0112(17) 0.0089(17)
C8 0.045(2) 0.032(2) 0.036(2) 0.0079(17) 0.0175(18) 0.0125(18)
C70 0.039(2) 0.035(2) 0.034(2) 0.0015(17) 0.0067(17) 0.0107(18)
C41 0.044(2) 0.034(2) 0.044(2) 0.0088(18) 0.0117(19) 0.0090(19)
C26 0.040(2) 0.029(2) 0.038(2) 0.0024(16) 0.0150(18) 0.0072(17)
C55 0.047(2) 0.027(2) 0.035(2) 0.0056(16) 0.0101(18) 0.0062(17)
C12 0.046(2) 0.029(2) 0.038(2) 0.0045(17) 0.0157(18) 0.0115(18)
C40 0.040(2) 0.035(2) 0.043(2) 0.0058(18) 0.0058(19) 0.0084(18)
C18 0.040(2) 0.034(2) 0.033(2) 0.0016(17) 0.0054(17) 0.0052(18)
C17 0.045(2) 0.034(2) 0.035(2) 0.0034(17) 0.0122(18) 0.0056(18)
C13 0.041(2) 0.035(2) 0.038(2) 0.0069(17) 0.0107(18) 0.0113(18)
C38 0.046(2) 0.030(2) 0.045(2) 0.0081(18) 0.010(2) 0.0071(18)
C85 0.053(3) 0.032(2) 0.042(2) 0.0014(18) 0.010(2) 0.0095(19)
C48 0.037(2) 0.040(2) 0.044(2) 0.0042(19) 0.0117(19) 0.0110(18)
C79 0.045(2) 0.045(3) 0.047(3) 0.011(2) 0.018(2) 0.017(2)
C100 0.043(2) 0.040(2) 0.041(2) 0.0074(18) 0.0162(19) 0.0150(19)
C35 0.042(2) 0.034(2) 0.051(3) 0.0073(19) 0.012(2) 0.0081(18)
C3 0.054(3) 0.036(2) 0.045(3) -0.0030(19) 0.004(2) 0.018(2)
C69 0.045(2) 0.039(2) 0.042(2) 0.0067(19) 0.0099(19) 0.0157(19)
C52 0.039(2) 0.057(3) 0.047(3) 0.017(2) 0.019(2) 0.014(2)
C104 0.051(3) 0.032(2) 0.038(2) 0.0061(17) 0.0101(19) 0.0108(19)
C9 0.052(3) 0.034(2) 0.045(2) 0.0082(19) 0.025(2) 0.015(2)
C19 0.040(2) 0.034(2) 0.039(2) 0.0026(17) 0.0127(18) 0.0072(18)
C42 0.040(2) 0.032(2) 0.039(2) 0.0065(17) 0.0079(18) 0.0076(18)
C65 0.051(3) 0.040(2) 0.038(2) 0.0057(18) 0.010(2) 0.017(2)
C63 0.055(3) 0.043(2) 0.037(2) 0.0075(19) 0.016(2) 0.018(2)
C103 0.070(3) 0.029(2) 0.045(3) 0.0043(19) 0.006(2) 0.012(2)
C49 0.041(2) 0.047(3) 0.041(2) 0.002(2) 0.0135(19) 0.016(2)
C59 0.049(3) 0.038(2) 0.044(2) 0.0128(19) 0.009(2) 0.013(2)
C33 0.053(3) 0.040(2) 0.040(2) 0.0055(19) 0.012(2) 0.016(2)
C50 0.044(2) 0.063(3) 0.042(2) 0.017(2) 0.021(2) 0.020(2)
C99 0.044(2) 0.039(2) 0.049(3) 0.012(2) 0.019(2) 0.0103(19)
C21 0.058(3) 0.039(2) 0.045(2) 0.0071(19) 0.021(2) 0.020(2)
C11 0.057(3) 0.030(2) 0.045(3) -0.0004(18) 0.021(2) 0.0054(19)
C82 0.047(2) 0.038(2) 0.041(2) 0.0040(18) 0.0049(19) 0.018(2)
C43 0.048(2) 0.029(2) 0.041(2) 0.0048(17) 0.0117(19) 0.0097(18)
C77 0.048(3) 0.044(3) 0.052(3) 0.016(2) 0.026(2) 0.016(2)
C73 0.046(2) 0.043(2) 0.047(3) 0.012(2) 0.020(2) 0.016(2)
C89 0.038(2) 0.046(3) 0.052(3) -0.004(2) 0.015(2) 0.010(2)
C93 0.072(3) 0.032(2) 0.053(3) 0.009(2) 0.024(3) 0.017(2)
C86 0.066(3) 0.031(2) 0.045(3) 0.0050(19) 0.014(2) 0.011(2)
C58 0.041(2) 0.040(2) 0.045(2) 0.0071(19) 0.0062(19) 0.0105(19)
C97 0.060(3) 0.043(3) 0.047(3) 0.009(2) 0.031(2) 0.018(2)
C98 0.054(3) 0.049(3) 0.046(3) 0.013(2) 0.029(2) 0.016(2)
C80 0.056(3) 0.060(3) 0.054(3) 0.011(2) 0.023(2) 0.035(3)
C87 0.062(3) 0.031(2) 0.057(3) 0.002(2) 0.013(2) 0.011(2)
C74 0.047(2) 0.039(2) 0.046(2) 0.0071(19) 0.017(2) 0.016(2)
C54 0.058(3) 0.035(2) 0.044(3) 0.007(2) 0.005(2) -0.004(2)
C101 0.063(3) 0.050(3) 0.049(3) -0.001(2) 0.012(2) 0.029(3)
C47 0.060(3) 0.043(3) 0.041(3) 0.013(2) 0.009(2) 0.002(2)
C81 0.063(3) 0.051(3) 0.051(3) 0.007(2) 0.016(2) 0.035(3)
C68 0.046(3) 0.058(3) 0.055(3) 0.011(2) 0.020(2) 0.020(2)
C94 0.070(3) 0.048(3) 0.059(3) 0.007(2) 0.017(3) 0.028(3)
C102 0.080(4) 0.045(3) 0.053(3) 0.000(2) 0.009(3) 0.035(3)
C75 0.046(3) 0.066(3) 0.047(3) 0.000(2) 0.016(2) 0.017(2)
C66 0.067(3) 0.052(3) 0.049(3) 0.007(2) 0.020(2) 0.034(3)
Cl2 0.229(7) 0.373(10) 0.226(7) -0.036(6) -0.070(5) 0.112(7)
C76 0.066(3) 0.068(4) 0.050(3) -0.008(3) 0.008(3) 0.032(3)
C67 0.064(3) 0.065(3) 0.057(3) 0.009(3) 0.026(3) 0.035(3)
C57 0.043(3) 0.072(4) 0.053(3) -0.011(3) 0.011(2) 0.020(3)
C95 0.085(4) 0.050(3) 0.061(3) 0.010(2) 0.022(3) 0.038(3)
C90 0.053(3) 0.075(4) 0.057(3) 0.005(3) 0.024(3) 0.018(3)
C96 0.086(4) 0.042(3) 0.069(4) 0.013(3) 0.016(3) 0.027(3)
C51 0.151(7) 0.093(5) 0.073(4) 0.052(4) 0.079(5) 0.090(5)
C88 0.115(6) 0.042(3) 0.068(4) 0.000(3) 0.005(4) 0.032(3)
C91 0.060(4) 0.096(5) 0.079(4) 0.014(4) 0.034(3) 0.020(3)
C92 0.075(5) 0.144(8) 0.085(5) 0.027(5) 0.043(4) 0.013(5)
C106 0.093(7) 0.164(12) 0.175(13) 0.078(10) 0.018(8) 0.007(7)
Cl1 0.626(19) 0.600(18) 0.162(5) 0.013(8) -0.035(8) 0.471(17)

loop_
_atom_type_symbol
_atom_type_description
_atom_type_scat_dispersion_real
_atom_type_scat_dispersion_imag
_atom_type_scat_source
C C 0.0181 0.0091 'International Tables Vol C Tables 4.2.6.8 and 6.1.1.4'
H H 0.0000 0.0000 'International Tables Vol C Tables 4.2.6.8 and 6.1.1.4'
Cl Cl 0.3639 0.7018 'International Tables Vol C Tables 4.2.6.8 and 6.1.1.4'
O O 0.0492 0.0322 'International Tables Vol C Tables 4.2.6.8 and 6.1.1.4'

loop_
_exptl_crystal_face_index_h
_exptl_crystal_face_index_k
_exptl_crystal_face_index_l
_exptl_crystal_face_perp_dist
0 -9 0 0.0517
-8 1 -1 0.0567
-7 7 -2 0.0428
3 7 0 0.0703
7 -7 2 0.0243
1 -9 1 0.0495
-6 0 -8 0.0761
0 9 1 0.0625
5 0 8 0.0620
5 -8 6 0.0460
0 -7 11 0.0751
1 -5 -11 0.0747
-1 6 9 0.0666
0 3 -14 0.0949
-5 2 12 0.0766
5 -1 -12 0.0698
4 -6 -9 0.0640
7 1 -7 0.0565

loop_
_geom_angle_atom_site_label_1
_geom_angle_atom_site_label_2
_geom_angle_atom_site_label_3
_geom_angle
_geom_angle_site_symmetry_1
_geom_angle_site_symmetry_3
_geom_angle_publ_flag
C23 O22 C21 110.7(3) . . ?
C26 O27 C28 115.0(3) . . ?
C65 O64 C63 112.4(3) . . ?
C33 O34 C35 111.7(3) . . ?
C79 O78 C77 113.2(4) . . ?
C9 O10 C11 114.2(3) . . ?
C57 O56 C4 111.1(4) . . ?
C29 C30 C25 114.1(4) . . ?
C31 C30 C29 117.1(4) . . ?
C31 C30 C25 126.1(4) . . ?
C51 O53 C52 121.2(4) . . ?
C44 C1 C2 115.4(4) . . ?
C44 C1 C46 117.7(4) . . ?
C46 C1 C2 123.6(4) . . ?
C72 C71 C70 123.5(4) . . ?
C62 C71 C72 118.6(4) . . ?
C62 C71 C70 117.7(4) . . ?
O22 C23 C61 117.8(4) . . ?
O22 C23 C24 119.7(4) . . ?
C24 C23 C61 122.1(4) . . ?
C23 C61 C72 118.0(4) . . ?
C23 C61 C60 116.9(4) . . ?
C60 C61 C72 122.0(4) . . ?
C30 C29 C28 114.8(4) . . ?
C55 C29 C30 121.8(4) . . ?
C55 C29 C28 123.1(4) . . ?
C71 C72 C61 124.5(4) . . ?
C71 C72 C20 117.9(4) . . ?
C20 C72 C61 114.7(4) . . ?
C61 C60 H60 119.9 . . ?
C26 C60 C61 120.2(4) . . ?
C26 C60 H60 119.9 . . ?
C31 C36 C35 117.3(4) . . ?
C37 C36 C31 121.1(4) . . ?
C37 C36 C35 121.6(4) . . ?
C30 C31 C36 118.4(4) . . ?
C30 C31 C32 125.4(4) . . ?
C36 C31 C32 116.2(4) . . ?
C46 C45 C42 121.4(4) . . ?
C46 C45 C77 116.4(4) . . ?
C42 C45 C77 121.9(4) . . ?
C4 C5 C6 116.8(4) . . ?
C50 C5 C6 124.1(4) . . ?
C50 C5 C4 115.8(4) . . ?
C7 C6 C5 124.2(4) . . ?
C49 C6 C5 114.6(4) . . ?
C49 C6 C7 118.4(4) . . ?
C15 C14 C13 128.0(4) . . ?
C15 C14 C58 117.8(4) . . ?
C58 C14 C13 113.8(4) . . ?
C15 C16 H16 119.8 . . ?
C17 C16 H16 119.8 . . ?
C17 C16 C15 120.4(4) . . ?
C3 C2 C1 123.8(4) . . ?
C3 C2 C52 115.0(4) . . ?
C52 C2 C1 117.1(4) . . ?
O56 C4 C5 117.5(4) . . ?
C3 C4 O56 120.5(4) . . ?
C3 C4 C5 121.8(4) . . ?
C24 C25 C30 122.8(4) . . ?
C26 C25 C30 117.8(4) . . ?
C26 C25 C24 114.9(4) . . ?
C6 C7 C8 124.0(4) . . ?
C12 C7 C6 118.6(4) . . ?
C12 C7 C8 117.5(4) . . ?
C71 C62 C18 120.5(4) . . ?
C71 C62 C63 116.4(4) . . ?
C18 C62 C63 122.9(4) . . ?
C84 C83 H83 119.6 . . ?
C82 C83 H83 119.6 . . ?
C82 C83 C84 120.8(4) . . ?
C72 C20 C21 118.3(4) . . ?
C19 C20 C72 121.0(4) . . ?
C19 C20 C21 119.9(4) . . ?
C40 C39 H39 119.5 . . ?
C38 C39 H39 119.5 . . ?
C38 C39 C40 120.9(4) . . ?
C14 C15 C16 120.7(4) . . ?
C14 C15 H15 119.7 . . ?
C16 C15 H15 119.7 . . ?
C23 C24 C25 121.8(4) . . ?
C23 C24 H24 119.1 . . ?
C25 C24 H24 119.1 . . ?
C104 C32 C31 123.9(4) . . ?
C33 C32 C31 118.4(4) . . ?
C33 C32 C104 117.4(4) . . ?
C1 C44 C51 116.3(4) . . ?
C43 C44 C1 121.5(4) . . ?
C43 C44 C51 121.4(4) . . ?
C36 C37 C55 120.2(4) . . ?
C36 C37 C38 120.1(4) . . ?
C55 C37 C38 118.5(4) . . ?
O27 C28 C29 110.8(4) . . ?
O27 C28 H28A 109.5 . . ?
O27 C28 H28B 109.5 . . ?
C29 C28 H28A 109.5 . . ?
C29 C28 H28B 109.5 . . ?
H28A C28 H28B 108.1 . . ?
C83 C84 C46 123.9(4) . . ?
C83 C84 C79 118.1(4) . . ?
C79 C84 C46 118.0(4) . . ?
C1 C46 C84 123.7(4) . . ?
C45 C46 C1 118.3(4) . . ?
C45 C46 C84 117.6(4) . . ?
C100 C8 C7 123.2(4) . . ?
C9 C8 C7 118.1(4) . . ?
C9 C8 C100 118.3(4) . . ?
C69 C70 C71 124.0(4) . . ?
C69 C70 C65 118.6(4) . . ?
C65 C70 C71 117.4(4) . . ?
C40 C41 C42 127.8(4) . . ?
C40 C41 C47 118.0(4) . . ?
C47 C41 C42 114.0(4) . . ?
O27 C26 C60 113.2(4) . . ?
O27 C26 C25 122.7(4) . . ?
C60 C26 C25 123.3(4) . . ?
C29 C55 C85 121.3(4) . . ?
C37 C55 C29 117.1(4) . . ?
C37 C55 C85 121.1(4) . . ?
C7 C12 C11 118.4(4) . . ?
C13 C12 C7 121.2(4) . . ?
C13 C12 C11 120.4(4) . . ?
C39 C40 H40 119.6 . . ?
C41 C40 C39 120.8(4) . . ?
C41 C40 H40 119.6 . . ?
C62 C18 C17 119.2(4) . . ?
C19 C18 C62 119.2(4) . . ?
C19 C18 C17 119.5(4) . . ?
C16 C17 C18 128.4(4) . . ?
C16 C17 C59 118.3(4) . . ?
C59 C17 C18 113.0(4) . . ?
C12 C13 C14 121.7(4) . . ?
C12 C13 C48 119.3(4) . . ?
C48 C13 C14 117.5(4) . . ?
C39 C38 C37 128.4(4) . . ?
C39 C38 C54 118.3(4) . . ?
C54 C38 C37 113.2(4) . . ?
C55 C85 H85A 109.0 . . ?
C55 C85 H85B 109.0 . . ?
C55 C85 C86 112.8(4) . . ?
H85A C85 H85B 107.8 . . ?
C86 C85 H85A 109.0 . . ?
C86 C85 H85B 109.0 . . ?
C13 C48 C89 120.7(4) . . ?
C49 C48 C13 118.6(4) . . ?
C49 C48 C89 120.5(4) . . ?
O78 C79 C84 120.0(4) . . ?
O78 C79 C80 119.4(4) . . ?
C80 C79 C84 120.5(4) . . ?
C8 C100 H100 119.6 . . ?
C99 C100 C8 120.9(4) . . ?
C99 C100 H100 119.6 . . ?
O34 C35 C36 112.9(4) . . ?
O34 C35 H35A 109.0 . . ?
O34 C35 H35B 109.0 . . ?
C36 C35 H35A 109.0 . . ?
C36 C35 H35B 109.0 . . ?
H35A C35 H35B 107.8 . . ?
C2 C3 H3 118.9 . . ?
C4 C3 C2 122.3(4) . . ?
C4 C3 H3 118.9 . . ?
C70 C69 H69 119.4 . . ?
C70 C69 C68 121.2(4) . . ?
C68 C69 H69 119.4 . . ?
O53 C52 C2 119.1(5) . . ?
O53 C52 C50 118.3(5) . . ?
C50 C52 C2 122.0(4) . . ?
C32 C104 H104 119.5 . . ?
C103 C104 C32 120.9(5) . . ?
C103 C104 H104 119.5 . . ?
O10 C9 C8 120.1(4) . . ?
O10 C9 C97 118.7(4) . . ?
C8 C9 C97 121.2(4) . . ?
C20 C19 C73 120.2(4) . . ?
C18 C19 C20 118.6(4) . . ?
C18 C19 C73 120.8(4) . . ?
C45 C42 C41 120.6(4) . . ?
C45 C42 C43 118.5(4) . . ?
C43 C42 C41 119.4(4) . . ?
O64 C65 C70 121.0(4) . . ?
O64 C65 C66 118.0(4) . . ?
C66 C65 C70 120.9(4) . . ?
O64 C63 C62 113.2(4) . . ?
O64 C63 H63A 108.9 . . ?
O64 C63 H63B 108.9 . . ?
C62 C63 H63A 108.9 . . ?
C62 C63 H63B 108.9 . . ?
H63A C63 H63B 107.7 . . ?
C104 C103 H103 120.0 . . ?
C104 C103 C102 120.1(5) . . ?
C102 C103 H103 120.0 . . ?
C6 C49 C48 121.0(4) . . ?
C6 C49 C57 118.9(4) . . ?
C48 C49 C57 119.4(4) . . ?
C17 C59 H59 119.5 . . ?
C58 C59 C17 120.9(4) . . ?
C58 C59 H59 119.5 . . ?
O34 C33 C32 119.3(4) . . ?
O34 C33 C101 119.3(4) . . ?
C101 C33 C32 121.4(5) . . ?
C5 C50 H50 119.0 . . ?
C52 C50 C5 122.0(5) . . ?
C52 C50 H50 119.0 . . ?
C100 C99 H99 120.3 . . ?
C100 C99 C98 119.5(4) . . ?
C98 C99 H99 120.3 . . ?
O22 C21 C20 113.9(4) . . ?
O22 C21 H21A 108.8 . . ?
O22 C21 H21B 108.8 . . ?
C20 C21 H21A 108.8 . . ?
C20 C21 H21B 108.8 . . ?
H21A C21 H21B 107.7 . . ?
O10 C11 C12 112.8(4) . . ?
O10 C11 H11A 109.0 . . ?
O10 C11 H11B 109.0 . . ?
C12 C11 H11A 109.0 . . ?
C12 C11 H11B 109.0 . . ?
H11A C11 H11B 107.8 . . ?
C83 C82 H82 119.9 . . ?
C83 C82 C81 120.3(4) . . ?
C81 C82 H82 119.9 . . ?
C44 C43 C42 118.1(4) . . ?
C44 C43 C93 122.7(4) . . ?
C42 C43 C93 118.9(4) . . ?
O78 C77 C45 113.2(4) . . ?
O78 C77 H77A 108.9 . . ?
O78 C77 H77B 108.9 . . ?
C45 C77 H77A 108.9 . . ?
C45 C77 H77B 108.9 . . ?
H77A C77 H77B 107.8 . . ?
C19 C73 H73A 108.6 . . ?
C19 C73 H73B 108.6 . . ?
H73A C73 H73B 107.6 . . ?
C74 C73 C19 114.7(4) . . ?
C74 C73 H73A 108.6 . . ?
C74 C73 H73B 108.6 . . ?
C48 C89 H89A 108.5 . . ?
C48 C89 H89B 108.5 . . ?
H89A C89 H89B 107.5 . . ?
C90 C89 C48 114.9(4) . . ?
C90 C89 H89A 108.5 . . ?
C90 C89 H89B 108.5 . . ?
C43 C93 H93A 108.6 . . ?
C43 C93 H93B 108.6 . . ?
H93A C93 H93B 107.5 . . ?
C94 C93 C43 114.8(4) . . ?
C94 C93 H93A 108.6 . . ?
C94 C93 H93B 108.6 . . ?
C85 C86 H86A 109.2 . . ?
C85 C86 H86B 109.2 . . ?
C85 C86 C87 112.2(4) . . ?
H86A C86 H86B 107.9 . . ?
C87 C86 H86A 109.2 . . ?
C87 C86 H86B 109.2 . . ?
C14 C58 H58 119.3 . . ?
C59 C58 C14 121.5(4) . . ?
C59 C58 H58 119.3 . . ?
C9 C97 H97 120.3 . . ?
C98 C97 C9 119.4(4) . . ?
C98 C97 H97 120.3 . . ?
C99 C98 H98 119.7 . . ?
C97 C98 C99 120.6(4) . . ?
C97 C98 H98 119.7 . . ?
C79 C80 H80 120.1 . . ?
C81 C80 C79 119.9(5) . . ?
C81 C80 H80 120.1 . . ?
C86 C87 H87A 109.1 . . ?
C86 C87 H87B 109.1 . . ?
H87A C87 H87B 107.8 . . ?
C88 C87 C86 112.7(5) . . ?
C88 C87 H87A 109.1 . . ?
C88 C87 H87B 109.1 . . ?
C73 C74 H74A 109.2 . . ?
C73 C74 H74B 109.2 . . ?
H74A C74 H74B 107.9 . . ?
C75 C74 C73 112.1(4) . . ?
C75 C74 H74A 109.2 . . ?
C75 C74 H74B 109.2 . . ?
C38 C54 H54 119.5 . . ?
C47 C54 C38 120.9(5) . . ?
C47 C54 H54 119.5 . . ?
C33 C101 H101 120.0 . . ?
C102 C101 C33 119.9(5) . . ?
C102 C101 H101 120.0 . . ?
C41 C47 H47 119.5 . . ?
C54 C47 C41 121.0(5) . . ?
C54 C47 H47 119.5 . . ?
C82 C81 H81 119.9 . . ?
C80 C81 C82 120.2(4) . . ?
C80 C81 H81 119.9 . . ?
C69 C68 H68 120.4 . . ?
C67 C68 C69 119.1(5) . . ?
C67 C68 H68 120.4 . . ?
C93 C94 H94A 109.2 . . ?
C93 C94 H94B 109.2 . . ?
C93 C94 C95 111.8(5) . . ?
H94A C94 H94B 107.9 . . ?
C95 C94 H94A 109.2 . . ?
C95 C94 H94B 109.2 . . ?
C103 C102 H102 119.9 . . ?
C101 C102 C103 120.2(5) . . ?
C101 C102 H102 119.9 . . ?
C74 C75 H75A 109.2 . . ?
C74 C75 H75B 109.2 . . ?
C74 C75 C76 112.1(4) . . ?
H75A C75 H75B 107.9 . . ?
C76 C75 H75A 109.2 . . ?
C76 C75 H75B 109.2 . . ?
C65 C66 H66 120.8 . . ?
C65 C66 C67 118.4(5) . . ?
C67 C66 H66 120.8 . . ?
C75 C76 H76A 109.5 . . ?
C75 C76 H76B 109.5 . . ?
C75 C76 H76C 109.5 . . ?
H76A C76 H76B 109.5 . . ?
H76A C76 H76C 109.5 . . ?
H76B C76 H76C 109.5 . . ?
C68 C67 C66 121.6(5) . . ?
C68 C67 H67 119.2 . . ?
C66 C67 H67 119.2 . . ?
O56 C57 C49 114.4(4) . . ?
O56 C57 H57A 108.7 . . ?
O56 C57 H57B 108.7 . . ?
C49 C57 H57A 108.7 . . ?
C49 C57 H57B 108.7 . . ?
H57A C57 H57B 107.6 . . ?
C94 C95 H95A 108.9 . . ?
C94 C95 H95B 108.9 . . ?
H95A C95 H95B 107.7 . . ?
C96 C95 C94 113.2(5) . . ?
C96 C95 H95A 108.9 . . ?
C96 C95 H95B 108.9 . . ?
C89 C90 H90A 109.2 . . ?
C89 C90 H90B 109.2 . . ?
H90A C90 H90B 107.9 . . ?
C91 C90 C89 111.9(5) . . ?
C91 C90 H90A 109.2 . . ?
C91 C90 H90B 109.2 . . ?
C95 C96 H96A 109.5 . . ?
C95 C96 H96B 109.5 . . ?
C95 C96 H96C 109.5 . . ?
H96A C96 H96B 109.5 . . ?
H96A C96 H96C 109.5 . . ?
H96B C96 H96C 109.5 . . ?
O53 C51 C44 119.7(5) . . ?
O53 C51 H51A 107.4 . . ?
O53 C51 H51B 107.4 . . ?
C44 C51 H51A 107.4 . . ?
C44 C51 H51B 107.4 . . ?
H51A C51 H51B 106.9 . . ?
C87 C88 H88A 109.5 . . ?
C87 C88 H88B 109.5 . . ?
C87 C88 H88C 109.5 . . ?
H88A C88 H88B 109.5 . . ?
H88A C88 H88C 109.5 . . ?
H88B C88 H88C 109.5 . . ?
C90 C91 H91A 109.0 . . ?
C90 C91 H91B 109.0 . . ?
H91A C91 H91B 107.8 . . ?
C92 C91 C90 113.1(7) . . ?
C92 C91 H91A 109.0 . . ?
C92 C91 H91B 109.0 . . ?
C91 C92 H92A 109.5 . . ?
C91 C92 H92B 109.5 . . ?
C91 C92 H92C 109.5 . . ?
H92A C92 H92B 109.5 . . ?
H92A C92 H92C 109.5 . . ?
H92B C92 H92C 109.5 . . ?
Cl2 C106 H10A 109.7 . . ?
Cl2 C106 H10B 109.7 . . ?
Cl2 C106 Cl1 109.9(8) . . ?
H10A C106 H10B 108.2 . . ?
Cl1 C106 H10A 109.7 . . ?
Cl1 C106 H10B 109.7 . . ?

loop_
_geom_bond_atom_site_label_1
_geom_bond_atom_site_label_2
_geom_bond_distance
_geom_bond_site_symmetry_2
_geom_bond_publ_flag
O22 C23 1.377(5) . ?
O22 C21 1.435(6) . ?
O27 C28 1.427(6) . ?
O27 C26 1.380(5) . ?
O64 C65 1.373(6) . ?
O64 C63 1.438(5) . ?
O34 C35 1.431(6) . ?
O34 C33 1.369(6) . ?
O78 C79 1.365(6) . ?
O78 C77 1.429(6) . ?
O10 C9 1.375(6) . ?
O10 C11 1.425(6) . ?
O56 C4 1.379(6) . ?
O56 C57 1.375(7) . ?
C30 C29 1.420(6) . ?
C30 C31 1.399(6) . ?
C30 C25 1.492(6) . ?
O53 C52 1.362(6) . ?
O53 C51 1.268(7) . ?
C1 C2 1.481(6) . ?
C1 C44 1.401(6) . ?
C1 C46 1.417(6) . ?
C71 C72 1.407(6) . ?
C71 C62 1.404(6) . ?
C71 C70 1.476(6) . ?
C23 C61 1.397(6) . ?
C23 C24 1.379(6) . ?
C61 C72 1.477(6) . ?
C61 C60 1.402(6) . ?
C29 C28 1.496(6) . ?
C29 C55 1.408(6) . ?
C72 C20 1.410(6) . ?
C60 H60 0.9300 . ?
C60 C26 1.392(6) . ?
C36 C31 1.402(6) . ?
C36 C37 1.393(6) . ?
C36 C35 1.506(7) . ?
C31 C32 1.479(6) . ?
C45 C46 1.381(6) . ?
C45 C42 1.409(6) . ?
C45 C77 1.512(6) . ?
C5 C6 1.486(6) . ?
C5 C4 1.400(6) . ?
C5 C50 1.383(7) . ?
C6 C7 1.412(6) . ?
C6 C49 1.397(6) . ?
C14 C15 1.385(7) . ?
C14 C13 1.508(6) . ?
C14 C58 1.396(7) . ?
C16 H16 0.9300 . ?
C16 C15 1.409(6) . ?
C16 C17 1.380(7) . ?
C2 C3 1.391(7) . ?
C2 C52 1.403(7) . ?
C4 C3 1.364(7) . ?
C25 C24 1.415(6) . ?
C25 C26 1.402(6) . ?
C7 C8 1.469(6) . ?
C7 C12 1.402(6) . ?
C62 C18 1.407(6) . ?
C62 C63 1.506(6) . ?
C83 H83 0.9300 . ?
C83 C84 1.402(6) . ?
C83 C82 1.373(6) . ?
C20 C19 1.401(6) . ?
C20 C21 1.504(6) . ?
C39 H39 0.9300 . ?
C39 C40 1.401(6) . ?
C39 C38 1.383(7) . ?
C15 H15 0.9300 . ?
C24 H24 0.9300 . ?
C32 C104 1.410(6) . ?
C32 C33 1.402(7) . ?
C44 C43 1.392(6) . ?
C44 C51 1.497(7) . ?
C37 C55 1.399(7) . ?
C37 C38 1.505(6) . ?
C28 H28A 0.9700 . ?
C28 H28B 0.9700 . ?
C84 C46 1.473(6) . ?
C84 C79 1.405(6) . ?
C8 C100 1.396(6) . ?
C8 C9 1.393(6) . ?
C70 C69 1.385(6) . ?
C70 C65 1.399(6) . ?
C41 C40 1.387(7) . ?
C41 C42 1.494(6) . ?
C41 C47 1.408(7) . ?
C55 C85 1.509(6) . ?
C12 C13 1.389(6) . ?
C12 C11 1.504(6) . ?
C40 H40 0.9300 . ?
C18 C17 1.512(6) . ?
C18 C19 1.392(6) . ?
C17 C59 1.399(7) . ?
C13 C48 1.408(6) . ?
C38 C54 1.402(7) . ?
C85 H85A 0.9700 . ?
C85 H85B 0.9700 . ?
C85 C86 1.521(7) . ?
C48 C49 1.408(7) . ?
C48 C89 1.525(6) . ?
C79 C80 1.392(7) . ?
C100 H100 0.9300 . ?
C100 C99 1.383(6) . ?
C35 H35A 0.9700 . ?
C35 H35B 0.9700 . ?
C3 H3 0.9300 . ?
C69 H69 0.9300 . ?
C69 C68 1.386(7) . ?
C52 C50 1.367(7) . ?
C104 H104 0.9300 . ?
C104 C103 1.372(7) . ?
C9 C97 1.393(6) . ?
C19 C73 1.526(6) . ?
C42 C43 1.418(6) . ?
C65 C66 1.390(7) . ?
C63 H63A 0.9700 . ?
C63 H63B 0.9700 . ?
C103 H103 0.9300 . ?
C103 C102 1.395(8) . ?
C49 C57 1.501(7) . ?
C59 H59 0.9300 . ?
C59 C58 1.363(7) . ?
C33 C101 1.382(7) . ?
C50 H50 0.9300 . ?
C99 H99 0.9300 . ?
C99 C98 1.398(7) . ?
C21 H21A 0.9700 . ?
C21 H21B 0.9700 . ?
C11 H11A 0.9700 . ?
C11 H11B 0.9700 . ?
C82 H82 0.9300 . ?
C82 C81 1.389(7) . ?
C43 C93 1.516(6) . ?
C77 H77A 0.9700 . ?
C77 H77B 0.9700 . ?
C73 H73A 0.9700 . ?
C73 H73B 0.9700 . ?
C73 C74 1.523(7) . ?
C89 H89A 0.9700 . ?
C89 H89B 0.9700 . ?
C89 C90 1.523(8) . ?
C93 H93A 0.9700 . ?
C93 H93B 0.9700 . ?
C93 C94 1.506(8) . ?
C86 H86A 0.9700 . ?
C86 H86B 0.9700 . ?
C86 C87 1.530(6) . ?
C58 H58 0.9300 . ?
C97 H97 0.9300 . ?
C97 C98 1.371(7) . ?
C98 H98 0.9300 . ?
C80 H80 0.9300 . ?
C80 C81 1.377(8) . ?
C87 H87A 0.9700 . ?
C87 H87B 0.9700 . ?
C87 C88 1.495(8) . ?
C74 H74A 0.9700 . ?
C74 H74B 0.9700 . ?
C74 C75 1.520(6) . ?
C54 H54 0.9300 . ?
C54 C47 1.376(7) . ?
C101 H101 0.9300 . ?
C101 C102 1.368(8) . ?
C47 H47 0.9300 . ?
C81 H81 0.9300 . ?
C68 H68 0.9300 . ?
C68 C67 1.375(8) . ?
C94 H94A 0.9700 . ?
C94 H94B 0.9700 . ?
C94 C95 1.551(7) . ?
C102 H102 0.9300 . ?
C75 H75A 0.9700 . ?
C75 H75B 0.9700 . ?
C75 C76 1.535(7) . ?
C66 H66 0.9300 . ?
C66 C67 1.391(8) . ?
Cl2 C106 1.497(16) . ?
C76 H76A 0.9600 . ?
C76 H76B 0.9600 . ?
C76 H76C 0.9600 . ?
C67 H67 0.9300 . ?
C57 H57A 0.9700 . ?
C57 H57B 0.9700 . ?
C95 H95A 0.9700 . ?
C95 H95B 0.9700 . ?
C95 C96 1.515(9) . ?
C90 H90A 0.9700 . ?
C90 H90B 0.9700 . ?
C90 C91 1.511(8) . ?
C96 H96A 0.9600 . ?
C96 H96B 0.9600 . ?
C96 H96C 0.9600 . ?
C51 H51A 0.9700 . ?
C51 H51B 0.9700 . ?
C88 H88A 0.9600 . ?
C88 H88B 0.9600 . ?
C88 H88C 0.9600 . ?
C91 H91A 0.9700 . ?
C91 H91B 0.9700 . ?
C91 C92 1.503(12) . ?
C92 H92A 0.9600 . ?
C92 H92B 0.9600 . ?
C92 H92C 0.9600 . ?
C106 H10A 0.9700 . ?
C106 H10B 0.9700 . ?
C106 Cl1 1.974(18) . ?

loop_
_geom_torsion_atom_site_label_1
_geom_torsion_atom_site_label_2
_geom_torsion_atom_site_label_3
_geom_torsion_atom_site_label_4
_geom_torsion
_geom_torsion_site_symmetry_1
_geom_torsion_site_symmetry_2
_geom_torsion_site_symmetry_3
_geom_torsion_site_symmetry_4
_geom_torsion_publ_flag
O22 C23 C61 C72 -19.2(6) . . . . ?
O22 C23 C61 C60 -179.8(4) . . . . ?
O22 C23 C24 C25 173.4(4) . . . . ?
O64 C65 C66 C67 -179.7(5) . . . . ?
O34 C33 C101 C102 179.1(5) . . . . ?
O78 C79 C80 C81 179.7(5) . . . . ?
O10 C9 C97 C98 -178.5(5) . . . . ?
O56 C4 C3 C2 173.9(4) . . . . ?
C30 C29 C28 O27 -57.0(5) . . . . ?
C30 C29 C55 C37 -1.7(6) . . . . ?
C30 C29 C55 C85 170.0(4) . . . . ?
C30 C31 C32 C104 -29.4(7) . . . . ?
C30 C31 C32 C33 157.8(4) . . . . ?
C30 C25 C24 C23 -148.7(4) . . . . ?
C30 C25 C26 O27 -21.1(6) . . . . ?
C30 C25 C26 C60 148.1(4) . . . . ?
O53 C52 C50 C5 172.0(5) . . . . ?
C1 C2 C3 C4 -147.3(5) . . . . ?
C1 C2 C52 O53 -21.9(7) . . . . ?
C1 C2 C52 C50 149.1(5) . . . . ?
C1 C44 C43 C42 -1.3(7) . . . . ?
C1 C44 C43 C93 171.9(5) . . . . ?
C1 C44 C51 O53 -20.9(11) . . . . ?
C71 C72 C20 C19 15.5(6) . . . . ?
C71 C72 C20 C21 -174.5(4) . . . . ?
C71 C62 C18 C17 -152.1(4) . . . . ?
C71 C62 C18 C19 11.7(6) . . . . ?
C71 C62 C63 O64 32.1(6) . . . . ?
C71 C70 C69 C68 177.1(4) . . . . ?
C71 C70 C65 O64 1.5(6) . . . . ?
C71 C70 C65 C66 -175.7(4) . . . . ?
C23 O22 C21 C20 -48.7(5) . . . . ?
C23 C61 C72 C71 179.0(4) . . . . ?
C23 C61 C72 C20 -20.9(5) . . . . ?
C23 C61 C60 C26 5.5(6) . . . . ?
C61 C23 C24 C25 1.1(6) . . . . ?
C61 C72 C20 C19 -146.0(4) . . . . ?
C61 C72 C20 C21 24.1(6) . . . . ?
C61 C60 C26 O27 172.8(4) . . . . ?
C61 C60 C26 C25 2.7(6) . . . . ?
C29 C30 C31 C36 -22.0(6) . . . . ?
C29 C30 C31 C32 157.6(4) . . . . ?
C29 C30 C25 C24 162.5(4) . . . . ?
C29 C30 C25 C26 7.7(5) . . . . ?
C29 C55 C85 C86 -78.2(6) . . . . ?
C72 C71 C62 C18 6.4(6) . . . . ?
C72 C71 C62 C63 -169.4(4) . . . . ?
C72 C71 C70 C69 -28.0(7) . . . . ?
C72 C71 C70 C65 151.3(4) . . . . ?
C72 C61 C60 C26 -154.3(4) . . . . ?
C72 C20 C19 C18 2.4(6) . . . . ?
C72 C20 C19 C73 176.4(4) . . . . ?
C72 C20 C21 O22 10.1(6) . . . . ?
C60 C61 C72 C71 -21.4(6) . . . . ?
C60 C61 C72 C20 138.6(4) . . . . ?
C36 C31 C32 C104 150.2(4) . . . . ?
C36 C31 C32 C33 -22.5(6) . . . . ?
C36 C37 C55 C29 -12.6(6) . . . . ?
C36 C37 C55 C85 175.6(4) . . . . ?
C36 C37 C38 C39 -110.7(6) . . . . ?
C36 C37 C38 C54 74.6(6) . . . . ?
C31 C30 C29 C28 -167.5(4) . . . . ?
C31 C30 C29 C55 19.1(6) . . . . ?
C31 C30 C25 C24 1.7(6) . . . . ?
C31 C30 C25 C26 -153.0(4) . . . . ?
C31 C36 C37 C55 9.4(7) . . . . ?
C31 C36 C37 C38 -157.7(4) . . . . ?
C31 C36 C35 O34 28.5(6) . . . . ?
C31 C32 C104 C103 -175.3(4) . . . . ?
C31 C32 C33 O34 -4.8(6) . . . . ?
C31 C32 C33 C101 177.0(4) . . . . ?
C45 C42 C43 C44 -13.7(7) . . . . ?
C45 C42 C43 C93 172.8(4) . . . . ?
C5 C6 C7 C8 -38.2(7) . . . . ?
C5 C6 C7 C12 141.6(4) . . . . ?
C5 C6 C49 C48 -147.4(4) . . . . ?
C5 C6 C49 C57 22.5(7) . . . . ?
C5 C4 C3 C2 -1.3(7) . . . . ?
C6 C5 C4 O56 -22.1(6) . . . . ?
C6 C5 C4 C3 153.2(4) . . . . ?
C6 C5 C50 C52 -151.5(5) . . . . ?
C6 C7 C8 C100 -24.0(7) . . . . ?
C6 C7 C8 C9 162.2(4) . . . . ?
C6 C7 C12 C13 7.2(7) . . . . ?
C6 C7 C12 C11 -172.3(4) . . . . ?
C6 C49 C57 O56 10.5(8) . . . . ?
C14 C13 C48 C49 153.9(4) . . . . ?
C14 C13 C48 C89 -20.6(7) . . . . ?
C16 C17 C59 C58 5.8(7) . . . . ?
C2 C1 C44 C43 -141.3(5) . . . . ?
C2 C1 C44 C51 28.3(7) . . . . ?
C2 C1 C46 C45 137.0(4) . . . . ?
C2 C1 C46 C84 -35.7(6) . . . . ?
C2 C52 C50 C5 0.9(8) . . . . ?
C4 O56 C57 C49 -49.2(6) . . . . ?
C4 C5 C6 C7 -177.8(4) . . . . ?
C4 C5 C6 C49 -17.3(6) . . . . ?
C4 C5 C50 C52 7.2(7) . . . . ?
C25 C30 C29 C28 29.9(5) . . . . ?
C25 C30 C29 C55 -143.5(4) . . . . ?
C25 C30 C31 C36 138.2(4) . . . . ?
C25 C30 C31 C32 -42.1(6) . . . . ?
C7 C6 C49 C48 14.4(7) . . . . ?
C7 C6 C49 C57 -175.8(5) . . . . ?
C7 C8 C100 C99 -174.0(5) . . . . ?
C7 C8 C9 O10 -6.9(7) . . . . ?
C7 C8 C9 C97 174.7(5) . . . . ?
C7 C12 C13 C14 -157.3(4) . . . . ?
C7 C12 C13 C48 8.3(7) . . . . ?
C7 C12 C11 O10 25.0(6) . . . . ?
C62 C71 C72 C61 139.9(4) . . . . ?
C62 C71 C72 C20 -19.6(6) . . . . ?
C62 C71 C70 C69 157.5(4) . . . . ?
C62 C71 C70 C65 -23.2(6) . . . . ?
C62 C18 C17 C16 -64.5(6) . . . . ?
C62 C18 C17 C59 108.2(5) . . . . ?
C62 C18 C19 C20 -15.9(6) . . . . ?
C62 C18 C19 C73 170.1(4) . . . . ?
C83 C84 C46 C1 -30.8(7) . . . . ?
C83 C84 C46 C45 156.5(4) . . . . ?
C83 C84 C79 O78 -177.1(4) . . . . ?
C83 C84 C79 C80 5.5(7) . . . . ?
C83 C82 C81 C80 2.8(8) . . . . ?
C20 C19 C73 C74 79.5(6) . . . . ?
C39 C38 C54 C47 -3.7(8) . . . . ?
C15 C14 C13 C12 -101.9(6) . . . . ?
C15 C14 C13 C48 92.2(6) . . . . ?
C15 C14 C58 C59 -5.3(7) . . . . ?
C15 C16 C17 C18 166.8(4) . . . . ?
C15 C16 C17 C59 -5.6(7) . . . . ?
C24 C23 C61 C72 153.3(4) . . . . ?
C24 C23 C61 C60 -7.3(6) . . . . ?
C24 C25 C26 O27 -177.9(4) . . . . ?
C24 C25 C26 C60 -8.6(6) . . . . ?
C32 C104 C103 C102 0.0(7) . . . . ?
C32 C33 C101 C102 -2.8(8) . . . . ?
C44 C1 C2 C3 148.0(4) . . . . ?
C44 C1 C2 C52 -8.2(6) . . . . ?
C44 C1 C46 C45 -21.6(6) . . . . ?
C44 C1 C46 C84 165.7(4) . . . . ?
C44 C43 C93 C94 118.6(5) . . . . ?
C37 C36 C31 C30 8.5(6) . . . . ?
C37 C36 C31 C32 -171.2(4) . . . . ?
C37 C36 C35 O34 -150.9(4) . . . . ?
C37 C55 C85 C86 93.2(5) . . . . ?
C37 C38 C54 C47 171.6(5) . . . . ?
C28 O27 C26 C60 -176.7(4) . . . . ?
C28 O27 C26 C25 -6.5(6) . . . . ?
C28 C29 C55 C37 -174.6(4) . . . . ?
C28 C29 C55 C85 -2.9(7) . . . . ?
C84 C83 C82 C81 0.1(7) . . . . ?
C84 C79 C80 C81 -2.8(8) . . . . ?
C46 C1 C2 C3 -11.1(7) . . . . ?
C46 C1 C2 C52 -167.2(4) . . . . ?
C46 C1 C44 C43 19.1(7) . . . . ?
C46 C1 C44 C51 -171.4(6) . . . . ?
C46 C45 C42 C41 -155.1(4) . . . . ?
C46 C45 C42 C43 11.0(7) . . . . ?
C46 C45 C77 O78 32.4(6) . . . . ?
C46 C84 C79 O78 3.4(7) . . . . ?
C46 C84 C79 C80 -174.1(4) . . . . ?
C8 C7 C12 C13 -173.0(4) . . . . ?
C8 C7 C12 C11 7.5(6) . . . . ?
C8 C100 C99 C98 -0.6(7) . . . . ?
C8 C9 C97 C98 -0.2(8) . . . . ?
C70 C71 C72 C61 -34.6(6) . . . . ?
C70 C71 C72 C20 165.9(4) . . . . ?
C70 C71 C62 C18 -178.8(4) . . . . ?
C70 C71 C62 C63 5.4(6) . . . . ?
C70 C69 C68 C67 -0.4(8) . . . . ?
C70 C65 C66 C67 -2.4(8) . . . . ?
C41 C42 C43 C44 152.5(4) . . . . ?
C41 C42 C43 C93 -20.9(7) . . . . ?
C26 O27 C28 C29 43.8(5) . . . . ?
C26 C25 C24 C23 6.7(6) . . . . ?
C55 C29 C28 O27 116.4(5) . . . . ?
C55 C37 C38 C39 81.9(6) . . . . ?
C55 C37 C38 C54 -92.8(5) . . . . ?
C55 C85 C86 C87 -170.7(4) . . . . ?
C12 C7 C8 C100 156.2(4) . . . . ?
C12 C7 C8 C9 -17.6(6) . . . . ?
C12 C13 C48 C49 -12.3(7) . . . . ?
C12 C13 C48 C89 173.3(4) . . . . ?
C40 C39 C38 C37 -171.0(4) . . . . ?
C40 C39 C38 C54 3.4(7) . . . . ?
C40 C41 C42 C45 -68.5(7) . . . . ?
C40 C41 C42 C43 125.5(5) . . . . ?
C40 C41 C47 C54 2.0(8) . . . . ?
C18 C62 C63 O64 -143.6(4) . . . . ?
C18 C17 C59 C58 -167.7(4) . . . . ?
C18 C19 C73 C74 -106.6(5) . . . . ?
C17 C16 C15 C14 0.0(7) . . . . ?
C17 C18 C19 C20 147.8(4) . . . . ?
C17 C18 C19 C73 -26.2(6) . . . . ?
C17 C59 C58 C14 -0.3(7) . . . . ?
C13 C14 C15 C16 -167.0(4) . . . . ?
C13 C14 C58 C59 168.2(4) . . . . ?
C13 C12 C11 O10 -154.5(4) . . . . ?
C13 C48 C49 C6 0.9(7) . . . . ?
C13 C48 C49 C57 -168.9(5) . . . . ?
C13 C48 C89 C90 91.3(6) . . . . ?
C38 C39 C40 C41 -0.5(7) . . . . ?
C38 C37 C55 C29 154.8(4) . . . . ?
C38 C37 C55 C85 -17.0(6) . . . . ?
C38 C54 C47 C41 0.9(9) . . . . ?
C85 C86 C87 C88 -179.3(5) . . . . ?
C48 C49 C57 O56 -179.4(5) . . . . ?
C48 C89 C90 C91 178.3(5) . . . . ?
C79 O78 C77 C45 -52.6(6) . . . . ?
C79 C84 C46 C1 148.8(4) . . . . ?
C79 C84 C46 C45 -24.0(6) . . . . ?
C79 C80 C81 C82 -1.4(8) . . . . ?
C100 C8 C9 O10 178.9(4) . . . . ?
C100 C8 C9 C97 0.6(7) . . . . ?
C100 C99 C98 C97 1.0(8) . . . . ?
C35 O34 C33 C32 43.9(6) . . . . ?
C35 O34 C33 C101 -137.9(5) . . . . ?
C35 C36 C31 C30 -170.9(4) . . . . ?
C35 C36 C31 C32 9.4(6) . . . . ?
C35 C36 C37 C55 -171.2(4) . . . . ?
C35 C36 C37 C38 21.6(7) . . . . ?
C3 C2 C52 O53 179.9(5) . . . . ?
C3 C2 C52 C50 -9.1(7) . . . . ?
C69 C70 C65 O64 -179.1(4) . . . . ?
C69 C70 C65 C66 3.7(7) . . . . ?
C69 C68 C67 C66 1.7(9) . . . . ?
C52 O53 C51 C44 -9.9(13) . . . . ?
C52 C2 C3 C4 9.3(7) . . . . ?
C104 C32 C33 O34 -178.0(4) . . . . ?
C104 C32 C33 C101 3.8(7) . . . . ?
C104 C103 C102 C101 1.1(8) . . . . ?
C9 O10 C11 C12 -49.0(6) . . . . ?
C9 C8 C100 C99 -0.2(7) . . . . ?
C9 C97 C98 C99 -0.6(8) . . . . ?
C19 C20 C21 O22 -179.7(4) . . . . ?
C19 C18 C17 C16 131.8(5) . . . . ?
C19 C18 C17 C59 -55.5(6) . . . . ?
C19 C73 C74 C75 170.0(4) . . . . ?
C42 C45 C46 C1 6.9(6) . . . . ?
C42 C45 C46 C84 180.0(4) . . . . ?
C42 C45 C77 O78 -142.5(4) . . . . ?
C42 C41 C40 C39 172.0(4) . . . . ?
C42 C41 C47 C54 -173.0(5) . . . . ?
C42 C43 C93 C94 -68.3(6) . . . . ?
C65 O64 C63 C62 -53.0(5) . . . . ?
C65 C70 C69 C68 -2.3(7) . . . . ?
C65 C66 C67 C68 -0.3(9) . . . . ?
C63 O64 C65 C70 36.7(6) . . . . ?
C63 O64 C65 C66 -146.0(5) . . . . ?
C63 C62 C18 C17 23.4(6) . . . . ?
C63 C62 C18 C19 -172.9(4) . . . . ?
C49 C6 C7 C8 161.9(4) . . . . ?
C49 C6 C7 C12 -18.3(6) . . . . ?
C49 C48 C89 C90 -83.0(6) . . . . ?
C33 O34 C35 C36 -55.1(5) . . . . ?
C33 C32 C104 C103 -2.5(7) . . . . ?
C33 C101 C102 C103 0.2(8) . . . . ?
C50 C5 C6 C7 -19.3(7) . . . . ?
C50 C5 C6 C49 141.3(5) . . . . ?
C50 C5 C4 O56 177.5(4) . . . . ?
C50 C5 C4 C3 -7.1(7) . . . . ?
C21 O22 C23 C61 54.4(5) . . . . ?
C21 O22 C23 C24 -118.2(4) . . . . ?
C21 C20 C19 C18 -167.5(4) . . . . ?
C21 C20 C19 C73 6.5(6) . . . . ?
C11 O10 C9 C8 41.2(6) . . . . ?
C11 O10 C9 C97 -140.3(5) . . . . ?
C11 C12 C13 C14 22.1(7) . . . . ?
C11 C12 C13 C48 -172.3(4) . . . . ?
C82 C83 C84 C46 175.4(4) . . . . ?
C82 C83 C84 C79 -4.2(7) . . . . ?
C43 C44 C51 O53 148.6(7) . . . . ?
C43 C93 C94 C95 165.1(5) . . . . ?
C77 O78 C79 C84 35.1(6) . . . . ?
C77 O78 C79 C80 -147.5(5) . . . . ?
C77 C45 C46 C1 -168.0(4) . . . . ?
C77 C45 C46 C84 5.1(6) . . . . ?
C77 C45 C42 C41 19.5(7) . . . . ?
C77 C45 C42 C43 -174.4(4) . . . . ?
C73 C74 C75 C76 170.6(5) . . . . ?
C89 C48 C49 C6 175.4(5) . . . . ?
C89 C48 C49 C57 5.6(7) . . . . ?
C89 C90 C91 C92 174.2(6) . . . . ?
C93 C94 C95 C96 -76.9(6) . . . . ?
C58 C14 C15 C16 5.5(7) . . . . ?
C58 C14 C13 C12 85.4(5) . . . . ?
C58 C14 C13 C48 -80.4(5) . . . . ?
C47 C41 C40 C39 -2.2(7) . . . . ?
C47 C41 C42 C45 105.9(5) . . . . ?
C47 C41 C42 C43 -60.1(6) . . . . ?
C57 O56 C4 C5 56.6(6) . . . . ?
C57 O56 C4 C3 -118.9(5) . . . . ?
C51 O53 C52 C2 32.0(10) . . . . ?
C51 O53 C52 C50 -139.4(8) . . . . ?
C51 C44 C43 C42 -170.3(6) . . . . ?
C51 C44 C43 C93 2.9(8) . . . . ?

loop_
_exptl_oxdiff_crystal_face_indexfrac_h
_exptl_oxdiff_crystal_face_indexfrac_k
_exptl_oxdiff_crystal_face_indexfrac_l
_exptl_oxdiff_crystal_face_x
_exptl_oxdiff_crystal_face_y
_exptl_oxdiff_crystal_face_z
-0.4122 -8.6332 0.2858 0.0262 0.1187 0.9926
-7.8321 0.9656 -1.4316 0.2267 0.9503 0.2134
-7.1129 7.4755 -1.5745 0.1950 0.8108 -0.5518
3.1438 6.7573 0.2775 -0.1027 -0.4380 -0.8931
7.3970 -7.0041 1.6054 -0.2041 -0.8493 0.4869
0.7721 -9.1444 0.7383 0.0065 -0.0295 0.9995
-5.5297 -0.2898 -7.7820 -0.2704 0.9070 0.3229
0.1254 8.6734 0.5052 0.0356 -0.1123 -0.9930
5.4952 0.4184 7.7383 0.2691 -0.9027 -0.3357
4.8259 -8.2163 6.4702 0.2071 -0.7019 0.6814
0.1661 -6.5985 11.1462 0.6936 -0.3316 0.6395
0.5833 -4.6406 -10.9210 -0.7208 0.3415 0.6032
-0.6247 5.8324 9.3662 0.6251 -0.2956 -0.7224
0.1533 2.8588 -13.8860 -0.8840 0.4211 -0.2030
-5.1873 2.1023 12.0016 0.9729 0.1816 -0.1432
5.1500 -0.7308 -12.2070 -0.9830 -0.1832 -0.0090
4.3216 -6.4719 -8.9831 -0.7508 -0.1414 0.6452
7.2899 0.5104 -6.8582 -0.7290 -0.6230 -0.2834
